data_4501520
loop_
_publ_author_name
'Wang, Xiqu'
'Liu, Lumei'
'Makarenko, Tatyana'
'Jacobson, Allan J.'

_publ_section_title
;
 Acentric and Centric Interpenetrations of an Anionic Framework Mediated
 by Cation Sizes: The Alkali-Metal Tin(II) Benzenedicarboxylates
 A2Sn2(bdc)3(H2O)x(A = Li, Na, K, Rb, Cs)
;
_journal_issue 4
_journal_name_full 'Crystal Growth &amp; Design'
_journal_page_first 1960
_journal_paper_doi 10.1021/cg100049s
_journal_volume 10
_journal_year 2010
_chemical_formula_sum 'C24 H12 K2 O12 Sn2'
_chemical_formula_weight 807.92
_chemical_name_systematic
; 
 ? 
;
_space_group_IT_number 197
_symmetry_space_group_name_Hall 'I 2 2 3'
_symmetry_space_group_name_H-M 'I 2 3'
_atom_sites_solution_hydrogens geom
_atom_sites_solution_primary direct
_atom_sites_solution_secondary difmap
_audit_creation_method SHELXL-97
_cell_angle_alpha 90.00
_cell_angle_beta 90.00
_cell_angle_gamma 90.00
_cell_formula_units_Z 4
_cell_length_a 13.956(2)
_cell_length_b 13.956(2)
_cell_length_c 13.956(2)
_cell_measurement_reflns_used 1514
_cell_measurement_temperature 296(2)
_cell_measurement_theta_max 23.55
_cell_measurement_theta_min 3.58
_cell_volume 2718.2(7)
_computing_cell_refinement Bruker-ApexII
_computing_data_collection Bruker-ApexII
_computing_data_reduction Bruker-ApexII
_computing_structure_refinement 'SHELXL-97 (Sheldrick, 1997)'
_computing_structure_solution 'SHELXS-97 (Sheldrick, 1990)'
_diffrn_ambient_temperature 296(2)
_diffrn_measured_fraction_theta_full 0.945
_diffrn_measured_fraction_theta_max 0.945
_diffrn_measurement_device_type Bruker-ApexII
_diffrn_measurement_method 'narrow frame'
_diffrn_radiation_monochromator graphite
_diffrn_radiation_source 'fine-focus sealed tube'
_diffrn_radiation_type MoK\a
_diffrn_radiation_wavelength 0.71073
_diffrn_reflns_av_R_equivalents 0.0613
_diffrn_reflns_av_sigmaI/netI 0.0552
_diffrn_reflns_limit_h_max 12
_diffrn_reflns_limit_h_min -18
_diffrn_reflns_limit_k_max 18
_diffrn_reflns_limit_k_min -7
_diffrn_reflns_limit_l_max 8
_diffrn_reflns_limit_l_min -18
_diffrn_reflns_number 4842
_diffrn_reflns_theta_full 28.89
_diffrn_reflns_theta_max 28.89
_diffrn_reflns_theta_min 2.06
_exptl_absorpt_coefficient_mu 2.206
_exptl_absorpt_correction_T_max 0.275
_exptl_absorpt_correction_T_min 0.226
_exptl_absorpt_correction_type multi-scan
_exptl_absorpt_process_details 'Blessing, 1995'
_exptl_crystal_colour colorless
_exptl_crystal_density_diffrn 1.974
_exptl_crystal_density_method 'not measured'
_exptl_crystal_description cube
_exptl_crystal_F_000 1560
_exptl_crystal_size_max 0.20
_exptl_crystal_size_mid 0.20
_exptl_crystal_size_min 0.20
_refine_diff_density_max 0.554
_refine_diff_density_min -0.407
_refine_diff_density_rms 0.073
_refine_ls_abs_structure_details 'Flack H D (1983), Acta Cryst. A39, 876-881'
_refine_ls_abs_structure_Flack -0.08(5)
_refine_ls_extinction_coef none
_refine_ls_extinction_expression Fc^*^=kFc[1+0.001xFc^2^\l^3^/sin(2\q)]^-1/4^
_refine_ls_extinction_method SHELXL
_refine_ls_goodness_of_fit_ref 1.039
_refine_ls_hydrogen_treatment constr
_refine_ls_matrix_type full
_refine_ls_number_parameters 62
_refine_ls_number_reflns 1117
_refine_ls_number_restraints 0
_refine_ls_restrained_S_all 1.039
_refine_ls_R_factor_all 0.0569
_refine_ls_R_factor_gt 0.0381
_refine_ls_shift/su_max 0.000
_refine_ls_shift/su_mean 0.000
_refine_ls_structure_factor_coef Fsqd
_refine_ls_weighting_details 'calc w=1/[\s^2^(Fo^2^)+(0.0229P)^2^+0.0000P] where P=(Fo^2^+2Fc^2^)/3'
_refine_ls_weighting_scheme calc
_refine_ls_wR_factor_gt 0.0637
_refine_ls_wR_factor_ref 0.0670
_reflns_number_gt 832
_reflns_number_total 1117
_reflns_threshold_expression >2sigma(I)
_cod_data_source_file cg100049s_si_004.cif
_cod_data_source_block K2Sn2(bdc)3
_cod_original_cell_volume 2718.1(7)
_cod_original_sg_symbol_H-M I23
_cod_database_code 4501520

loop_
_symmetry_equiv_pos_as_xyz
'x, y, z'
'-x, -y, z'
'-x, y, -z'
'x, -y, -z'
'z, x, y'
'z, -x, -y'
'-z, -x, y'
'-z, x, -y'
'y, z, x'
'-y, z, -x'
'y, -z, -x'
'-y, -z, x'
'x+1/2, y+1/2, z+1/2'
'-x+1/2, -y+1/2, z+1/2'
'-x+1/2, y+1/2, -z+1/2'
'x+1/2, -y+1/2, -z+1/2'
'z+1/2, x+1/2, y+1/2'
'z+1/2, -x+1/2, -y+1/2'
'-z+1/2, -x+1/2, y+1/2'
'-z+1/2, x+1/2, -y+1/2'
'y+1/2, z+1/2, x+1/2'
'-y+1/2, z+1/2, -x+1/2'
'y+1/2, -z+1/2, -x+1/2'
'-y+1/2, -z+1/2, x+1/2'

loop_
_atom_site_label
_atom_site_type_symbol
_atom_site_fract_x
_atom_site_fract_y
_atom_site_fract_z
_atom_site_U_iso_or_equiv
_atom_site_adp_type
_atom_site_occupancy
_atom_site_symmetry_multiplicity
_atom_site_calc_flag
_atom_site_refinement_flags
C1 C 0.0283(4) 0.8560(3) 0.7038(4) 0.0508(14) Uani 1 1 d .
C2 C 0.0136(3) 0.8584(3) 0.5982(4) 0.0417(11) Uani 1 1 d .
C3 C 0.0894(4) 0.8588(5) 0.5380(4) 0.082(2) Uani 1 1 d .
H3 H 0.1514 0.8593 0.5625 0.099 Uiso 1 1 calc R
C4 C 0.0751(4) 0.8585(6) 0.4402(4) 0.100(3) Uani 1 1 d .
H4 H 0.1280 0.8584 0.3997 0.119 Uiso 1 1 calc R
K1 K 0.28031(8) 0.71969(8) 0.71969(8) 0.0542(6) Uani 1 3 d S
O1 O 0.1145(2) 0.8660(2) 0.7343(2) 0.0510(9) Uani 1 1 d .
O2 O -0.0396(3) 0.8465(4) 0.7583(3) 0.0841(15) Uani 1 1 d .
Sn1 Sn 0.11141(3) 0.88859(3) 0.88859(3) 0.0485(2) Uani 1 3 d S

loop_
_atom_site_aniso_label
_atom_site_aniso_U_11
_atom_site_aniso_U_22
_atom_site_aniso_U_33
_atom_site_aniso_U_23
_atom_site_aniso_U_13
_atom_site_aniso_U_12
C1 0.047(3) 0.058(4) 0.048(3) 0.011(3) 0.005(3) 0.006(3)
C2 0.036(2) 0.044(3) 0.045(3) 0.003(2) -0.006(2) 0.001(2)
C3 0.035(3) 0.168(8) 0.045(3) -0.020(4) -0.007(3) -0.003(4)
C4 0.034(3) 0.222(10) 0.043(3) -0.021(5) 0.005(2) -0.007(4)
K1 0.0542(6) 0.0542(6) 0.0542(6) -0.0006(6) 0.0006(6) 0.0006(6)
O1 0.0390(19) 0.070(2) 0.0440(18) 0.0071(16) -0.0046(17) -0.0004(19)
O2 0.051(3) 0.155(5) 0.046(2) 0.016(2) 0.0046(19) -0.007(3)
Sn1 0.0485(2) 0.0485(2) 0.0485(2) -0.00139(19) 0.00139(19) 0.00139(19)

loop_
_atom_type_symbol
_atom_type_description
_atom_type_scat_dispersion_real
_atom_type_scat_dispersion_imag
_atom_type_scat_source
C C 0.0033 0.0016 'International Tables Vol C Tables 4.2.6.8 and 6.1.1.4'
O O 0.0106 0.0060 'International Tables Vol C Tables 4.2.6.8 and 6.1.1.4'
Sn Sn -0.6537 1.4246 'International Tables Vol C Tables 4.2.6.8 and 6.1.1.4'
K K 0.2009 0.2494 'International Tables Vol C Tables 4.2.6.8 and 6.1.1.4'
H H 0.0000 0.0000 'International Tables Vol C Tables 4.2.6.8 and 6.1.1.4'

loop_
_geom_angle_atom_site_label_1
_geom_angle_atom_site_label_2
_geom_angle_atom_site_label_3
_geom_angle
_geom_angle_site_symmetry_1
_geom_angle_site_symmetry_3
O2 C1 O1 122.2(5) . .
O2 C1 C2 120.7(5) . .
O1 C1 C2 117.1(4) . .
C4 C2 C3 118.2(5) 3_556 .
C4 C2 C1 121.3(5) 3_556 .
C3 C2 C1 120.5(5) . .
C2 C3 C4 120.1(5) . .
C2 C4 C3 121.7(6) 3_556 .
O2 K1 O2 79.98(15) 18_456 16_566
O2 K1 O2 79.98(15) 18_456 23_465
O2 K1 O2 79.98(15) 16_566 23_465
O2 K1 O1 104.03(11) 18_456 10_656
O2 K1 O1 123.56(10) 16_566 10_656
O2 K1 O1 156.40(13) 23_465 10_656
O2 K1 O1 156.40(13) 18_456 7_665
O2 K1 O1 104.03(11) 16_566 7_665
O2 K1 O1 123.56(10) 23_465 7_665
O1 K1 O1 54.08(10) 10_656 7_665
O2 K1 O1 123.56(10) 18_456 .
O2 K1 O1 156.40(13) 16_566 .
O2 K1 O1 104.03(11) 23_465 .
O1 K1 O1 54.07(10) 10_656 .
O1 K1 O1 54.07(10) 7_665 .
O2 K1 Sn1 132.09(10) 18_456 .
O2 K1 Sn1 132.09(10) 16_566 .
O2 K1 Sn1 132.09(10) 23_465 .
O1 K1 Sn1 31.66(6) 10_656 .
O1 K1 Sn1 31.66(6) 7_665 .
O1 K1 Sn1 31.66(6) . .
C1 O1 Sn1 108.9(3) . .
C1 O1 K1 127.4(3) . .
Sn1 O1 K1 100.12(11) . .
C1 O2 K1 146.3(4) . 16_466
O1 Sn1 O1 80.46(13) 10_656 .
O1 Sn1 O1 80.46(13) 10_656 7_665
O1 Sn1 O1 80.46(13) . 7_665
O1 Sn1 K1 48.22(9) 10_656 .
O1 Sn1 K1 48.22(9) . .
O1 Sn1 K1 48.22(9) 7_665 .

loop_
_geom_bond_atom_site_label_1
_geom_bond_atom_site_label_2
_geom_bond_distance
_geom_bond_site_symmetry_2
C1 O2 1.222(6) .
C1 O1 1.283(6) .
C1 C2 1.489(7) .
C2 C4 1.349(7) 3_556
C2 C3 1.351(7) .
C3 C4 1.379(7) .
C4 C2 1.349(7) 3_556
K1 O2 2.695(4) 18_456
K1 O2 2.695(4) 16_566
K1 O2 2.695(4) 23_465
K1 O1 3.093(4) 10_656
K1 O1 3.093(4) 7_665
K1 O1 3.093(4) .
K1 Sn1 4.083(2) .
O1 Sn1 2.177(3) .
O2 K1 2.695(4) 16_466
Sn1 O1 2.177(3) 10_656
Sn1 O1 2.177(3) 7_665
